data_4311749
loop_
_publ_author_name
'Jesse R. Gutnick'
'Eric A. Muller'
'Amy Narducci Sarjeant'
'Alexander J. Norquist'

_publ_section_title
;
 [C~5~N~2~H~14~][(MoO~3~)~3~(SO~4~)].H~2~O: Sulfated a-Molybdena Chains
;
_journal_name_full 'Inorganic Chemistry'
_journal_page_first 6528
_journal_page_last 6530
_journal_paper_doi 10.1021/ic049192f
_journal_volume 43
_journal_year 2004
_chemical_absolute_configuration unk
_chemical_compound_source
;
?
;
_chemical_formula_moiety ' C5 Mo3 N2 O14 S1 H16'
_chemical_formula_sum 'C5 H16 Mo3 N2 O14 S'
_chemical_formula_weight 647.95
_space_group_IT_number 19
_symmetry_cell_setting orthorhombic
_symmetry_space_group_name_Hall 'P 2ac 2ab'
_symmetry_space_group_name_H-M 'P 21 21 21'
_audit_creation_date 04-04-06
_audit_creation_method CRYSTALS_ver_12-03-99
_cell_angle_alpha 90
_cell_angle_beta 90
_cell_angle_gamma 90
_cell_formula_units_Z 4
_cell_length_a 8.5388(6)
_cell_length_b 10.7467(7)
_cell_length_c 18.1127(11)
_cell_measurement_temperature 153(2)
_cell_measurement_theta_max 33
_cell_measurement_theta_min 4
_cell_volume 1662.09(19)
_computing_cell_refinement
; 
 Denzo/Scalepack (Otwinowski & Minor, 1996) 
;
_computing_data_collection
; 
 COLLECT (Nonius BV, 1997) 
;
_computing_data_reduction
; 
 Denzo/Scalepack (Otwinowski & Minor, 1996) 
;
_computing_molecular_graphics
; 
 CAMERON (Watkin et al 1996) 
;
_computing_publication_material
; 
 CRYSTALS (Watkin et al 2003) 
;
_computing_structure_refinement
; 
 CRYSTALS (Watkin et al 2003) 
;
_computing_structure_solution
; 
 USER DEFINED STRUCTURE SOLUTION 
;
_diffrn_ambient_temperature 153
_diffrn_measured_fraction_theta_full 0.996
_diffrn_measured_fraction_theta_max 0.951
_diffrn_measurement_device_type
; 
Nonius Kappa CCD 
;
_diffrn_measurement_method \w
_diffrn_radiation_monochromator graphite
_diffrn_radiation_type 'Mo K\a'
_diffrn_radiation_wavelength 0.71070
_diffrn_reflns_av_R_equivalents 0.03
_diffrn_reflns_limit_h_max 12
_diffrn_reflns_limit_h_min -12
_diffrn_reflns_limit_k_max 16
_diffrn_reflns_limit_k_min -15
_diffrn_reflns_limit_l_max 27
_diffrn_reflns_limit_l_min -27
_diffrn_reflns_number 25352
_diffrn_reflns_theta_full 31.288
_diffrn_reflns_theta_max 32.934
_diffrn_reflns_theta_min 3.788
_diffrn_standards_decay_% 0.00
_diffrn_standards_interval_count 0
_diffrn_standards_interval_time 0
_diffrn_standards_number 0
_exptl_absorpt_coefficient_mu 2.427
_exptl_absorpt_correction_T_max 0.95
_exptl_absorpt_correction_T_min 0.94
_exptl_absorpt_correction_type multi-scan
_exptl_absorpt_process_details
; 
 Denzo/Scalepack (Otwinowski & Minor, 1996) 
;
_exptl_crystal_colour ' colorless '
_exptl_crystal_density_diffrn 2.525
_exptl_crystal_description ' needle '
_exptl_crystal_F_000 1192
_exptl_crystal_size_max 0.19
_exptl_crystal_size_mid 0.02
_exptl_crystal_size_min 0.02
_refine_diff_density_max 2.11
_refine_diff_density_min -0.89
_refine_ls_abs_structure_details 'Flack, 0 Friedel-pairs'
_refine_ls_abs_structure_Flack 0.06(6)
_refine_ls_extinction_method None
_refine_ls_goodness_of_fit_ref 0.8890
_refine_ls_number_parameters 227
_refine_ls_number_reflns 3014
_refine_ls_number_restraints 0
_refine_ls_R_factor_all 0.0499
_refine_ls_R_factor_gt 0.0243
_refine_ls_shift/su_max 0.001048
_refine_ls_structure_factor_coef Fsqd
_refine_ls_weighting_details
;
 Method, part 1, Chebychev polynomial, (Watkin, 1994, Prince, 1982) 
 [weight] = 1.0/[A~0~*T~0~(x)+A~1~*T~1~(x) ... +A~n-1~]*T~n-1~(x)] 
 where A~i~ are the Chebychev coefficients listed below and x= Fcalc/Fmax 
 Method = Robust Weighting (Prince, 1982) 
 W = [weight] * [1-(deltaF/6*sigmaF)^2^]^2^ 
 A~i~ are: 
 39.9 29.4 43.5 6.05 9.02 
;
_refine_ls_weighting_scheme calc
_refine_ls_wR_factor_all 0.0779
_refine_ls_wR_factor_gt 0.0585
_refine_ls_wR_factor_ref 0.0585
_reflns_limit_h_max 12
_reflns_limit_h_min -12
_reflns_limit_k_max 16
_reflns_limit_k_min 0
_reflns_limit_l_max 27
_reflns_limit_l_min 0
_reflns_number_gt 3014
_reflns_number_total 5775
_reflns_threshold_expression I>3.00u(I)
_cod_data_source_file ic049192fsi20040818_014035.cif
_cod_data_source_block '[N2C5H14][(MoO3)3(SO4)].H2O'
_cod_depositor_comments
;
The following automatic conversions were performed:
'_symmetry_cell_setting' value 'Orthorhombic' changed to 'orthorhombic'
according to '/home/saulius/struct/CIF-dictionaries/cif_core.dic'
dictionary named 'cif_core.dic' version 2.4.1 from 2010-06-29.

Automatic conversion script
Id: cif_fix_enum 1527 2010-12-29 10:47:43Z saulius 
;
_cod_original_sg_symbol_H-M 'P 21 21 21 '
_cod_original_formula_sum ' C5 Mo3 N2 O14 S1 H16'
_cod_database_code 4311749

loop_
_symmetry_equiv_pos_as_xyz
x,y,z
x+1/2,-y+1/2,-z
-x,y+1/2,-z+1/2
-x+1/2,-y,z+1/2

loop_
_atom_site_label
_atom_site_type_symbol
_atom_site_fract_x
_atom_site_fract_y
_atom_site_fract_z
_atom_site_U_iso_or_equiv
_atom_site_occupancy
_atom_site_adp_type
_atom_site_refinement_flags_posn
_atom_site_refinement_flags_adp
_atom_site_refinement_flags_occupancy
_atom_site_refinement_disorder_assembly
_atom_site_refinement_disorder_group
_atom_site_attached_hydrogens
Mo1 Mo -0.67441(6) -0.21430(4) -0.75172(3) 0.0091 1.0000 Uani . . . . . .
Mo2 Mo -0.34732(6) -0.04511(6) -0.80310(3) 0.0090 1.0000 Uani . . . . . .
Mo3 Mo -0.67086(7) 0.12749(4) -0.75451(4) 0.0091 1.0000 Uani . . . . . .
S1 S -0.46591(14) -0.04313(16) -0.62684(7) 0.0091 1.0000 Uani . . . . . .
O1 O -0.8463(6) -0.1936(4) -0.7054(3) 0.0136 1.0000 Uani . . . . . .
O2 O -0.7360(6) -0.2573(4) -0.8364(3) 0.0145 1.0000 Uani . . . . . .
O3 O -0.5632(6) -0.1557(4) -0.6394(3) 0.0135 1.0000 Uani . . . . . .
O4 O -0.4108(6) -0.2172(4) -0.7830(3) 0.0100 1.0000 Uani . . . . . .
O5 O -0.5938(7) -0.3724(4) -0.7164(3) 0.0119 1.0000 Uani . . . . . .
O6 O -0.6105(4) -0.0428(5) -0.77581(19) 0.0096 1.0000 Uani . . . . . .
O7 O -0.1485(4) -0.0482(4) -0.7989(2) 0.0116 1.0000 Uani . . . . . .
O8 O -0.3841(5) -0.0426(5) -0.8961(2) 0.0140 1.0000 Uani . . . . . .
O9 O -0.3322(4) -0.0448(4) -0.68272(19) 0.0060 1.0000 Uani . . . . . .
O10 O -0.8457(6) 0.1095(4) -0.7118(2) 0.0125 1.0000 Uani . . . . . .
O11 O -0.7223(6) 0.1727(4) -0.8412(3) 0.0138 1.0000 Uani . . . . . .
O12 O -0.5597(5) 0.0700(4) -0.6410(2) 0.0103 1.0000 Uani . . . . . .
O13 O -0.3999(4) -0.0429(5) -0.5528(2) 0.0135 1.0000 Uani . . . . . .
O14 O -0.5580(6) 0.0083(6) -0.4274(3) 0.0310 1.0000 Uani . . . . . .
N1 N -0.8563(6) -0.0224(5) -0.4799(3) 0.0130 1.0000 Uani . . . . . .
N2 N -1.0482(6) -0.0609(6) -0.6093(3) 0.0186 1.0000 Uani . . . . . .
C1 C -0.8708(8) 0.0772(6) -0.5391(4) 0.0157 1.0000 Uani . . . . . .
C2 C -1.0327(7) 0.0640(7) -0.5752(4) 0.0179 1.0000 Uani . . . . . .
C3 C -1.0335(8) -0.1616(7) -0.5510(4) 0.0184 1.0000 Uani . . . . . .
C4 C -0.8757(8) -0.1501(7) -0.5133(4) 0.0152 1.0000 Uani . . . . . .
C5 C -0.8513(11) 0.2062(7) -0.5051(4) 0.0266 1.0000 Uani . . . . . .

loop_
_atom_site_aniso_label
_atom_site_aniso_U_11
_atom_site_aniso_U_22
_atom_site_aniso_U_33
_atom_site_aniso_U_23
_atom_site_aniso_U_13
_atom_site_aniso_U_12
Mo1 0.0083(2) 0.0074(2) 0.0116(3) -0.0009(2) -0.0003(3) -0.00016(18)
Mo2 0.0104(2) 0.00825(17) 0.0084(2) -0.0002(2) 0.00056(17) -0.0004(3)
Mo3 0.0091(2) 0.0080(2) 0.0102(3) 0.00001(19) -0.0003(3) 0.00025(19)
S1 0.0089(5) 0.0095(5) 0.0088(5) -0.0005(6) -0.0003(4) 0.0004(6)
O1 0.013(2) 0.0137(18) 0.014(2) -0.0032(17) 0.001(2) 0.000(2)
O2 0.014(2) 0.011(2) 0.019(3) -0.0001(17) -0.0048(18) -0.0016(17)
O3 0.014(2) 0.014(2) 0.013(2) -0.0005(16) 0.0009(17) -0.0012(17)
O4 0.007(2) 0.008(2) 0.015(2) 0.0022(15) 0.0028(16) 0.0004(17)
O5 0.018(3) 0.007(2) 0.011(2) 0.0020(16) -0.0076(17) -0.0017(19)
O6 0.0129(18) 0.0049(15) 0.0109(18) 0.0001(18) -0.0034(12) -0.003(2)
O7 0.0094(15) 0.0109(15) 0.0143(17) 0.002(2) 0.0033(15) -0.002(2)
O8 0.0160(18) 0.0140(17) 0.0121(18) -0.002(2) -0.0004(14) -0.001(2)
O9 0.0043(14) 0.0016(12) 0.0122(16) -0.0023(17) 0.0014(13) -0.001(2)
O10 0.009(2) 0.016(2) 0.012(2) 0.0014(15) 0.0020(18) 0.002(2)
O11 0.019(2) 0.014(2) 0.009(2) 0.0013(16) 0.0017(17) -0.0027(17)
O12 0.0081(18) 0.010(3) 0.012(2) 0.0002(14) 0.0007(15) 0.0002(14)
O13 0.0145(18) 0.0182(19) 0.0079(17) 0.002(2) 0.0002(13) 0.000(2)
O14 0.013(2) 0.061(4) 0.019(3) -0.003(2) -0.0017(18) -0.008(2)
N1 0.011(2) 0.016(3) 0.011(2) 0.0024(17) -0.0014(16) 0.0024(19)
N2 0.010(2) 0.034(4) 0.011(2) -0.004(2) -0.0013(16) 0.002(2)
C1 0.017(3) 0.017(3) 0.013(3) 0.003(2) 0.002(2) 0.002(2)
C2 0.010(2) 0.027(4) 0.017(3) -0.001(3) 0.000(2) 0.007(2)
C3 0.013(3) 0.021(3) 0.021(4) 0.001(3) -0.002(3) 0.003(2)
C4 0.012(3) 0.021(3) 0.013(3) 0.005(2) 0.001(2) 0.004(2)
C5 0.035(4) 0.019(3) 0.027(4) -0.004(3) 0.001(3) -0.008(3)

loop_
_atom_type_symbol
_atom_type_scat_dispersion_real
_atom_type_scat_dispersion_imag
_atom_type_scat_Cromer_Mann_a1
_atom_type_scat_Cromer_Mann_b1
_atom_type_scat_Cromer_Mann_a2
_atom_type_scat_Cromer_Mann_b2
_atom_type_scat_Cromer_Mann_a3
_atom_type_scat_Cromer_Mann_b3
_atom_type_scat_Cromer_Mann_a4
_atom_type_scat_Cromer_Mann_b4
_atom_type_scat_Cromer_Mann_c
_atom_type_scat_source
'Mo  ' -1.6832 0.6857 3.7025 0.2772 17.2356 1.0958 12.8876 11.0040 3.7429 61.6584 4.3875 International_Tables_Vol_IV_Table_2.2B
'O   ' 0.0106 0.0060 3.0485 13.2771 2.2868 5.7011 1.5463 0.3239 0.8670 32.9089 0.2508 International_Tables_Vol_IV_Table_2.2B
'S   ' 0.1246 0.1234 6.9053 1.4679 5.2034 22.2151 1.4379 0.2536 1.5863 56.1720 0.8669 International_Tables_Vol_IV_Table_2.2B
'C   ' 0.0033 0.0016 2.3100 20.8439 1.0200 10.2075 1.5886 0.5687 0.8650 51.6512 0.2156 International_Tables_Vol_IV_Table_2.2B
'N   ' 0.0061 0.0033 12.2126 0.0057 3.1322 9.8933 2.0125 28.9975 1.1663 0.5826 -11.5290 International_Tables_Vol_IV_Table_2.2B
'H   ' 0.0000 0.0000 0.4930 10.5109 0.3229 26.1257 0.1402 3.1424 0.0408 57.7998 0.0030 International_Tables_Vol_IV_Table_2.2B

loop_
_geom_angle_atom_site_label_1
_geom_angle_site_symmetry_1
_geom_angle_atom_site_label_2
_geom_angle_site_symmetry_2
_geom_angle_atom_site_label_3
_geom_angle_site_symmetry_3
_geom_angle
_geom_angle_publ_flag
O1 . Mo1 . O2 . 102.4(2) yes
O1 . Mo1 . O3 . 83.4(2) yes
O2 . Mo1 . O3 . 174.1(2) yes
O1 . Mo1 . O4 . 163.0(2) yes
O2 . Mo1 . O4 . 94.4(2) yes
O3 . Mo1 . O4 . 79.71(17) yes
O1 . Mo1 . O5 . 104.9(2) yes
O2 . Mo1 . O5 . 99.8(2) yes
O3 . Mo1 . O5 . 78.73(18) yes
O4 . Mo1 . O5 . 74.0(2) yes
O1 . Mo1 . O6 . 103.0(2) yes
O2 . Mo1 . O6 . 98.1(2) yes
O3 . Mo1 . O6 . 80.10(15) yes
O4 . Mo1 . O6 . 71.95(16) yes
O5 . Mo1 . O6 . 142.47(19) yes
O4 . Mo2 . O5 3_453 142.21(16) yes
O4 . Mo2 . O6 . 72.6(2) yes
O5 3_453 Mo2 . O6 . 72.5(2) yes
O4 . Mo2 . O7 . 104.4(2) yes
O5 3_453 Mo2 . O7 . 105.5(2) yes
O6 . Mo2 . O7 . 165.04(15) yes
O4 . Mo2 . O8 . 98.5(2) yes
O5 3_453 Mo2 . O8 . 96.6(2) yes
O6 . Mo2 . O8 . 91.84(16) yes
O7 . Mo2 . O8 . 103.11(18) yes
O4 . Mo2 . O9 . 80.34(18) yes
O5 3_453 Mo2 . O9 . 80.39(18) yes
O6 . Mo2 . O9 . 80.98(14) yes
O7 . Mo2 . O9 . 84.07(16) yes
O8 . Mo2 . O9 . 172.76(17) yes
O4 3_453 Mo3 . O5 3_453 74.21(18) yes
O4 3_453 Mo3 . O6 . 142.09(18) yes
O5 3_453 Mo3 . O6 . 72.34(17) yes
O4 3_453 Mo3 . O10 . 104.9(2) yes
O5 3_453 Mo3 . O10 . 164.3(2) yes
O6 . Mo3 . O10 . 102.54(19) yes
O4 3_453 Mo3 . O11 . 99.8(2) yes
O5 3_453 Mo3 . O11 . 92.4(2) yes
O6 . Mo3 . O11 . 98.88(19) yes
O10 . Mo3 . O11 . 103.1(2) yes
O4 3_453 Mo3 . O12 . 76.93(17) yes
O5 3_453 Mo3 . O12 . 78.74(16) yes
O6 . Mo3 . O12 . 79.53(14) yes
O10 . Mo3 . O12 . 85.77(19) yes
O11 . Mo3 . O12 . 171.09(19) yes
O3 . S1 . O9 . 107.9(3) yes
O3 . S1 . O12 . 109.9(2) yes
O9 . S1 . O12 . 107.4(3) yes
O3 . S1 . O13 . 111.0(3) yes
O9 . S1 . O13 . 108.8(2) yes
O12 . S1 . O13 . 111.6(3) yes
Mo1 . O3 . S1 . 125.5(3) yes
Mo1 . O4 . Mo2 . 107.5(2) yes
Mo1 . O4 . Mo3 3_443 106.0(2) yes
Mo2 . O4 . Mo3 3_443 141.3(3) yes
Mo1 . O5 . Mo2 3_443 143.0(3) yes
Mo1 . O5 . Mo3 3_443 105.7(2) yes
Mo2 3_443 O5 . Mo3 3_443 106.9(2) yes
Mo1 . O6 . Mo2 . 107.9(2) yes
Mo1 . O6 . Mo3 . 139.9(2) yes
Mo2 . O6 . Mo3 . 108.2(2) yes
Mo2 . O9 . S1 . 128.2(2) yes
Mo3 . O12 . S1 . 126.0(2) yes
C1 . N1 . C4 . 110.5(5) yes
C2 . N2 . C3 . 110.4(5) yes
N1 . C1 . C2 . 108.0(5) yes
N1 . C1 . C5 . 110.3(5) yes
C2 . C1 . C5 . 110.7(6) yes
N2 . C2 . C1 . 109.9(5) yes
N2 . C3 . C4 . 109.2(6) yes
N1 . C4 . C3 . 110.6(5) yes

loop_
_geom_bond_atom_site_label_1
_geom_bond_site_symmetry_1
_geom_bond_atom_site_label_2
_geom_bond_site_symmetry_2
_geom_bond_distance
_geom_bond_publ_flag
Mo1 . O1 . 1.705(5) yes
Mo1 . O2 . 1.686(5) yes
Mo1 . O3 . 2.332(5) yes
Mo1 . O4 . 2.321(5) yes
Mo1 . O5 . 1.942(5) yes
Mo1 . O6 . 1.971(6) yes
Mo2 . O4 . 1.961(5) yes
Mo2 . O5 3_453 1.955(5) yes
Mo2 . O6 . 2.301(4) yes
Mo2 . O7 . 1.700(4) yes
Mo2 . O8 . 1.714(4) yes
Mo2 . O9 . 2.184(3) yes
Mo3 . O4 3_453 1.932(5) yes
Mo3 . O5 3_453 2.320(6) yes
Mo3 . O6 . 1.940(6) yes
Mo3 . O10 . 1.693(5) yes
Mo3 . O11 . 1.702(5) yes
Mo3 . O12 . 2.347(4) yes
S1 . O3 . 1.485(5) yes
S1 . O9 . 1.526(4) yes
S1 . O12 . 1.478(4) yes
S1 . O13 . 1.455(4) yes
N1 . C1 . 1.520(8) yes
N1 . C4 . 1.509(9) yes
N2 . C2 . 1.483(10) yes
N2 . C3 . 1.518(9) yes
C1 . C2 . 1.536(9) yes
C1 . C5 . 1.526(9) yes
C3 . C4 . 1.515(9) yes
